data_4300070
loop_
_publ_author_name
'Udo Brand'
'John R. Shapley'

_publ_section_title
;
Carbidohexarhenate Cluster Cores Bicapped by Mercury with Acetate or
Thiolate Ligands
;
_journal_name_full 'Inorganic Chemistry'
_journal_page_first 32
_journal_page_last 36
_journal_paper_doi 10.1021/ic990722v
_journal_volume 39
_journal_year 2000
_chemical_formula_sum 'C71 H46 Hg2 O22 P2 Re6'
_chemical_formula_weight 2831.40
_space_group_IT_number 2
_symmetry_cell_setting triclinic
_symmetry_space_group_name_Hall '-P 1'
_symmetry_space_group_name_H-M 'P -1'
_atom_sites_solution_hydrogens geom
_atom_sites_solution_primary direct
_atom_sites_solution_secondary difmap
_audit_creation_method SHELXL
_cell_angle_alpha 113.2970(10)
_cell_angle_beta 92.4060(10)
_cell_angle_gamma 110.7800(10)
_cell_formula_units_Z 1
_cell_length_a 12.4969(3)
_cell_length_b 12.8877(3)
_cell_length_c 13.4070(3)
_cell_measurement_temperature 198(2)
_cell_volume 1811.96(8)
_computing_cell_refinement 'Siemens XSCANS'
_computing_data_collection 'Siemens XSCANS'
_computing_data_reduction 'Siemens SHELXTL'
_computing_molecular_graphics 'Siemens SHELXTL'
_computing_publication_material 'Siemens SHELXTL'
_computing_structure_refinement 'SHELXL-93 (Sheldrick, 1993)'
_computing_structure_solution 'SHELXS-86 (Sheldrick, 1990)'
_diffrn_ambient_temperature 198(2)
_diffrn_measurement_device 'Siemens P4'
_diffrn_measurement_method '\w scans'
_diffrn_radiation_monochromator graphite
_diffrn_radiation_source 'fine-focus sealed tube'
_diffrn_radiation_type MoK\a
_diffrn_radiation_wavelength 0.71073
_diffrn_reflns_av_R_equivalents 0.0475
_diffrn_reflns_av_sigmaI/netI 0.0462
_diffrn_reflns_limit_h_max 10
_diffrn_reflns_limit_h_min -16
_diffrn_reflns_limit_k_max 16
_diffrn_reflns_limit_k_min -17
_diffrn_reflns_limit_l_max 17
_diffrn_reflns_limit_l_min -17
_diffrn_reflns_number 7877
_diffrn_reflns_theta_max 22.50
_diffrn_reflns_theta_min 1.69
_exptl_absorpt_coefficient_mu 14.315
_exptl_absorpt_correction_T_max 0.5823
_exptl_absorpt_correction_T_min 0.1202
_exptl_absorpt_correction_type integration
_exptl_crystal_colour orange
_exptl_crystal_density_diffrn 2.595
_exptl_crystal_density_meas ?
_exptl_crystal_description tabular
_exptl_crystal_F_000 1288
_exptl_crystal_size_max 0.04
_exptl_crystal_size_mid 0.12
_exptl_crystal_size_min 0.36
_refine_diff_density_max 0.942
_refine_diff_density_min -1.878
_refine_diff_density_rms 0.200
_refine_ls_extinction_method none
_refine_ls_goodness_of_fit_all 1.021
_refine_ls_goodness_of_fit_obs 1.011
_refine_ls_matrix_type full
_refine_ls_number_parameters 466
_refine_ls_number_reflns 4660
_refine_ls_number_restraints 0
_refine_ls_restrained_S_all 1.062
_refine_ls_restrained_S_obs 1.011
_refine_ls_R_factor_all 0.0459
_refine_ls_R_factor_obs 0.0339
_refine_ls_shift/esd_max 0.025
_refine_ls_shift/esd_mean 0.002
_refine_ls_structure_factor_coef Fsqd
_refine_ls_weighting_details 'w=1/[\s^2^(Fo^2^)+(0.0270P)^2^+21.8772P] where P=(Fo^2^+2Fc^2^)/3'
_refine_ls_weighting_scheme calc
_refine_ls_wR_factor_all 0.0850
_refine_ls_wR_factor_obs 0.0735
_reflns_number_observed 3966
_reflns_number_total 4715
_reflns_observed_criterion >2sigma(I)
_cod_depositor_comments
;
The following automatic conversions were performed:

'_symmetry_cell_setting' value 'Triclinic' changed to 'triclinic'
according to the built-in table from CIF Core dictionary named
'cif_core.dic' version 2.4.1 from 2010-06-29.

'_exptl_crystal_density_meas' value 'not_measured' was changed to '?'
- the value is perceived as not measured.

Automatic conversion script
Id: cif_fix_values 3008 2015-01-20 13:52:24Z robertas 

The following automatic conversions were performed:

'_refine_ls_weighting_scheme' value 'calc
w=1/[\s^2^(Fo^2^)+(0.0270P)^2^+21.8772P] where P=(Fo^2^+2Fc^2^)/3'
was changed to 'calc'. New tag '_refine_ls_weighting_details' was
created. The value of the new tag was set to
'w=1/[\s^2^(Fo^2^)+(0.0270P)^2^+21.8772P] where P=(Fo^2^+2Fc^2^)/3'.

Automatic conversion script
Id: cif_fix_values 3143 2015-03-26 13:38:13Z robertas 
;
_cod_original_cell_volume 1811.95(7)
_cod_database_code 4300070

loop_
_symmetry_equiv_pos_as_xyz
'x, y, z'
'-x, -y, -z'

loop_
_atom_site_aniso_label
_atom_site_aniso_U_11
_atom_site_aniso_U_22
_atom_site_aniso_U_33
_atom_site_aniso_U_23
_atom_site_aniso_U_13
_atom_site_aniso_U_12
Hg1 0.0259(3) 0.0301(3) 0.0413(3) 0.0160(2) 0.0063(2) 0.0024(2)
Re1 0.0202(2) 0.0272(3) 0.0286(3) 0.0140(2) 0.0043(2) 0.0069(2)
Re2 0.0238(2) 0.0238(3) 0.0273(3) 0.0115(2) 0.0082(2) 0.0085(2)
Re3 0.0227(2) 0.0264(3) 0.0268(3) 0.0131(2) 0.0102(2) 0.0083(2)
C 0.008(7) 0.033(9) 0.019(8) 0.008(7) 0.000(6) 0.008(7)
C11 0.015(6) 0.045(8) 0.053(9) 0.027(7) 0.009(6) 0.012(6)
O11 0.045(5) 0.044(5) 0.031(5) 0.008(5) -0.001(4) 0.004(4)
C12 0.017(6) 0.036(7) 0.041(7) 0.019(6) 0.001(5) 0.009(5)
O12 0.032(5) 0.051(6) 0.046(5) 0.029(5) -0.001(4) 0.017(4)
C13 0.027(7) 0.054(8) 0.051(8) 0.038(7) 0.007(6) 0.014(6)
O13 0.038(5) 0.084(8) 0.067(6) 0.041(6) 0.018(5) 0.029(5)
C21 0.024(6) 0.022(6) 0.041(8) 0.018(6) 0.003(5) 0.002(5)
O21 0.073(6) 0.032(5) 0.026(5) 0.003(4) 0.007(4) 0.020(5)
C22 0.024(6) 0.035(7) 0.052(8) 0.016(6) 0.021(6) 0.015(6)
O22 0.045(6) 0.044(6) 0.084(7) 0.021(5) 0.028(5) 0.022(5)
C23 0.043(7) 0.041(8) 0.035(7) 0.027(6) 0.012(6) 0.018(6)
O23 0.068(6) 0.030(5) 0.046(5) 0.015(4) 0.010(5) 0.017(5)
C31 0.033(7) 0.047(8) 0.041(8) 0.026(7) 0.011(6) 0.019(6)
O31 0.051(5) 0.053(6) 0.031(5) 0.014(5) 0.018(4) 0.021(5)
C32 0.031(6) 0.037(7) 0.034(7) 0.016(6) 0.011(5) 0.016(6)
O32 0.077(7) 0.051(6) 0.068(6) 0.040(6) 0.044(6) 0.034(5)
C33 0.025(6) 0.031(7) 0.048(7) 0.021(6) 0.014(6) 0.003(5)
O33 0.047(6) 0.071(7) 0.057(6) 0.026(5) 0.027(5) 0.026(5)
P1 0.028(2) 0.030(2) 0.032(2) 0.0141(14) 0.0054(13) 0.0120(14)
C1P 0.025(6) 0.020(6) 0.029(6) 0.010(5) 0.006(5) 0.007(5)
C2P 0.052(8) 0.037(7) 0.029(6) 0.013(6) 0.004(6) 0.022(7)
C3P 0.039(7) 0.028(7) 0.046(8) 0.019(6) 0.020(6) 0.005(6)
C4P 0.026(6) 0.038(7) 0.055(8) 0.029(7) 0.004(6) 0.003(6)
C5P 0.033(7) 0.045(8) 0.042(7) 0.026(6) 0.006(6) 0.010(6)
C6P 0.034(7) 0.032(7) 0.041(7) 0.018(6) 0.010(6) 0.009(6)
C7P 0.021(6) 0.031(7) 0.042(7) 0.013(6) 0.004(5) 0.003(5)
C8P 0.033(7) 0.053(8) 0.055(8) 0.033(7) 0.020(6) 0.020(7)
C9P 0.046(8) 0.090(12) 0.059(9) 0.047(9) 0.024(7) 0.043(8)
C10P 0.041(8) 0.072(10) 0.071(10) 0.050(9) 0.009(7) 0.021(8)
C11P 0.034(7) 0.058(9) 0.036(7) 0.022(7) -0.001(6) 0.011(7)
C12P 0.029(6) 0.046(8) 0.045(8) 0.023(6) 0.010(6) 0.021(6)
C13P 0.027(6) 0.032(7) 0.035(7) 0.016(6) 0.004(5) 0.014(6)
C14P 0.048(8) 0.037(8) 0.033(7) 0.002(6) 0.012(6) 0.013(6)
C15P 0.057(9) 0.058(10) 0.051(8) 0.023(7) 0.029(7) 0.029(8)
C16P 0.053(9) 0.078(12) 0.055(9) 0.038(9) 0.030(7) 0.030(9)
C17P 0.044(8) 0.054(9) 0.075(10) 0.047(9) 0.022(7) 0.019(7)
C18P 0.025(6) 0.053(8) 0.051(8) 0.025(7) 0.009(6) 0.019(6)
C19P 0.032(7) 0.049(8) 0.027(6) 0.021(6) 0.010(5) 0.021(6)
C20P 0.036(7) 0.028(7) 0.035(7) 0.013(6) -0.003(5) 0.008(6)
C21P 0.051(8) 0.046(9) 0.036(7) 0.016(7) 0.008(6) 0.023(7)
C22P 0.081(11) 0.046(9) 0.055(9) 0.020(7) 0.016(8) 0.046(9)
C23P 0.066(10) 0.024(8) 0.054(9) -0.004(7) -0.005(7) 0.007(7)
C24P 0.036(7) 0.038(8) 0.051(8) 0.012(7) -0.006(6) 0.015(6)
O1A 0.052(6) 0.047(6) 0.061(7) 0.023(5) 0.017(5) 0.007(5)
O2A 0.085(8) 0.072(8) 0.071(7) 0.039(6) 0.032(6) 0.031(7)
C1A 0.027(6) 0.044(8) 0.034(7) 0.020(7) 0.002(6) 0.012(6)
C2A 0.041(8) 0.057(10) 0.075(11) 0.010(9) 0.000(8) 0.003(8)

loop_
_atom_site_label
_atom_site_type_symbol
_atom_site_fract_x
_atom_site_fract_y
_atom_site_fract_z
_atom_site_U_iso_or_equiv
_atom_site_thermal_displace_type
_atom_site_occupancy
_atom_site_calc_flag
_atom_site_refinement_flags
_atom_site_disorder_group
Hg1 Hg 0.25382(4) 0.25689(4) 0.07385(4) 0.03513(15) Uani 1 d . .
Re1 Re 0.15393(4) 0.04690(4) 0.11331(3) 0.02564(13) Uani 1 d . .
Re2 Re 0.01383(4) 0.18729(4) 0.07784(3) 0.02512(14) Uani 1 d . .
Re3 Re 0.10100(4) 0.03775(4) -0.11643(3) 0.02512(13) Uani 1 d . .
C C 0.0000 0.0000 0.0000 0.022(3) Uani 1 d S .
C11 C 0.2196(9) 0.1715(12) 0.2626(11) 0.035(3) Uani 1 d . .
O11 O 0.2581(7) 0.2458(8) 0.3553(7) 0.048(2) Uani 1 d . .
C12 C 0.1366(9) -0.0756(11) 0.1660(10) 0.032(3) Uani 1 d . .
O12 O 0.1312(7) -0.1446(8) 0.2024(7) 0.040(2) Uani 1 d . .
C13 C 0.3047(10) 0.0526(12) 0.0926(10) 0.040(3) Uani 1 d . .
O13 O 0.3970(8) 0.0511(10) 0.0800(8) 0.059(3) Uani 1 d . .
C21 C 0.0808(9) 0.3136(10) 0.2287(10) 0.030(3) Uani 1 d . .
O21 O 0.1160(8) 0.3900(8) 0.3174(7) 0.048(2) Uani 1 d . .
C22 C -0.1315(10) 0.1988(11) 0.0996(10) 0.036(3) Uani 1 d . .
O22 O -0.2180(8) 0.2119(8) 0.1141(8) 0.058(3) Uani 1 d . .
C23 C 0.0404(10) 0.3089(12) 0.0238(9) 0.036(3) Uani 1 d . .
O23 O 0.0510(8) 0.3841(8) -0.0067(7) 0.049(2) Uani 1 d . .
C31 C 0.0410(10) -0.0838(12) -0.2672(11) 0.036(3) Uani 1 d . .
O31 O 0.0121(7) -0.1542(8) -0.3611(7) 0.047(2) Uani 1 d . .
C32 C 0.1248(10) 0.1588(11) -0.1711(9) 0.033(3) Uani 1 d . .
O32 O 0.1375(9) 0.2289(9) -0.2089(8) 0.057(3) Uani 1 d . .
C33 C 0.2490(10) 0.0360(11) -0.1380(10) 0.035(3) Uani 1 d . .
O33 O 0.3392(8) 0.0295(9) -0.1547(8) 0.058(3) Uani 1 d . .
P1 P 0.7691(2) 0.2436(3) -0.4060(2) 0.0300(7) Uani 1 d . .
C1P C 0.9193(9) 0.3518(9) -0.3601(9) 0.026(2) Uani 1 d . .
C2P C 0.9788(11) 0.3837(11) -0.4359(10) 0.039(3) Uani 1 d . .
H2P H 0.9379(11) 0.3536(11) -0.5096(10) 0.046 Uiso 1 calc R .
C3P C 1.0986(10) 0.4600(10) -0.4042(10) 0.039(3) Uani 1 d . .
H3P H 1.1398(10) 0.4815(10) -0.4559(10) 0.047 Uiso 1 calc R .
C4P C 1.1548(10) 0.5028(11) -0.2976(10) 0.040(3) Uani 1 d . .
H4P H 1.2355(10) 0.5565(11) -0.2754(10) 0.048 Uiso 1 calc R .
C5P C 1.0989(10) 0.4712(11) -0.2202(10) 0.039(3) Uani 1 d . .
H5P H 1.1411(10) 0.5020(11) -0.1468(10) 0.047 Uiso 1 calc R .
C6P C 0.9800(10) 0.3936(11) -0.2514(10) 0.036(3) Uani 1 d . .
H6P H 0.9406(10) 0.3692(11) -0.2002(10) 0.043 Uiso 1 calc R .
C7P C 0.6867(9) 0.2727(11) -0.4973(10) 0.035(3) Uani 1 d . .
C8P C 0.6236(10) 0.3434(12) -0.4582(11) 0.043(3) Uani 1 d . .
H8P H 0.6251(10) 0.3800(12) -0.3809(11) 0.051 Uiso 1 calc R .
C9P C 0.5579(11) 0.3614(15) -0.5309(12) 0.055(4) Uani 1 d . .
H9P H 0.5154(11) 0.4112(15) -0.5036(12) 0.065 Uiso 1 calc R .
C10P C 0.5550(12) 0.3065(14) -0.6428(12) 0.055(4) Uani 1 d . .
H10P H 0.5085(12) 0.3178(14) -0.6923(12) 0.066 Uiso 1 calc R .
C11P C 0.6177(10) 0.2354(13) -0.6855(10) 0.045(3) Uani 1 d . .
H11P H 0.6154(10) 0.1986(13) -0.7630(10) 0.054 Uiso 1 calc R .
C12P C 0.6837(10) 0.2197(11) -0.6118(10) 0.037(3) Uani 1 d . .
H12P H 0.7281(10) 0.1719(11) -0.6392(10) 0.044 Uiso 1 calc R .
C13P C 0.7058(9) 0.2550(10) -0.2872(9) 0.030(3) Uani 1 d . .
C14P C 0.7188(11) 0.3693(12) -0.2043(10) 0.045(3) Uani 1 d . .
H14P H 0.7634(11) 0.4432(12) -0.2096(10) 0.054 Uiso 1 calc R .
C15P C 0.6662(12) 0.3747(14) -0.1140(11) 0.053(4) Uani 1 d . .
H15P H 0.6734(12) 0.4521(14) -0.0585(11) 0.064 Uiso 1 calc R .
C16P C 0.6039(12) 0.2679(15) -0.1053(12) 0.057(4) Uani 1 d . .
H16P H 0.5690(12) 0.2725(15) -0.0429(12) 0.069 Uiso 1 calc R .
C17P C 0.5911(11) 0.1542(13) -0.1856(12) 0.051(4) Uani 1 d . .
H17P H 0.5488(11) 0.0810(13) -0.1783(12) 0.062 Uiso 1 calc R .
C18P C 0.6402(10) 0.1483(12) -0.2756(10) 0.041(3) Uani 1 d . .
H18P H 0.6296(10) 0.0699(12) -0.3319(10) 0.049 Uiso 1 calc R .
C19P C 0.7619(10) 0.0906(11) -0.4770(9) 0.033(3) Uani 1 d . .
C20P C 0.8565(10) 0.0643(11) -0.4516(9) 0.035(3) Uani 1 d . .
H20P H 0.9283(10) 0.1294(11) -0.4051(9) 0.042 Uiso 1 calc R .
C21P C 0.8445(12) -0.0572(12) -0.4947(10) 0.044(3) Uani 1 d . .
H21P H 0.9080(12) -0.0747(12) -0.4757(10) 0.053 Uiso 1 calc R .
C22P C 0.7425(14) -0.1532(13) -0.5647(11) 0.055(4) Uani 1 d . .
H22P H 0.7359(14) -0.2360(13) -0.5940(11) 0.066 Uiso 1 calc R .
C23P C 0.6487(13) -0.1272(12) -0.5919(12) 0.059(4) Uani 1 d . .
H23P H 0.5778(13) -0.1921(12) -0.6405(12) 0.071 Uiso 1 calc R .
C24P C 0.6604(11) -0.0063(11) -0.5474(10) 0.045(3) Uani 1 d . .
H24P H 0.5964(11) 0.0109(11) -0.5658(10) 0.054 Uiso 1 calc R .
O1A O 0.4189(8) 0.3795(9) 0.0606(8) 0.058(3) Uani 1 d . .
O2A O 0.4259(10) 0.4541(10) 0.2369(9) 0.073(3) Uani 1 d . .
C1A C 0.4717(10) 0.4554(12) 0.1599(10) 0.035(3) Uani 1 d . .
C2A C 0.5910(12) 0.5526(14) 0.1739(13) 0.070(5) Uani 1 d . .
H2A1 H 0.5851(12) 0.5923(14) 0.1261(13) 0.105 Uiso 1 calc R .
H2A2 H 0.6463(12) 0.5136(14) 0.1531(13) 0.105 Uiso 1 calc R .
H2A3 H 0.6187(12) 0.6148(14) 0.2517(13) 0.105 Uiso 1 calc R .

loop_
_atom_type_symbol
_atom_type_description
_atom_type_scat_dispersion_real
_atom_type_scat_dispersion_imag
_atom_type_scat_source
O O 0.0106 0.0060 'International Tables Vol C Tables 4.2.6.8 and 6.1.1.4'
H H 0.0000 0.0000 'International Tables Vol C Tables 4.2.6.8 and 6.1.1.4'
P P 0.1023 0.0942 'International Tables Vol C Tables 4.2.6.8 and 6.1.1.4'
Re Re -1.0185 7.2310 'International Tables Vol C Tables 4.2.6.8 and 6.1.1.4'
Hg Hg -2.3894 9.2266 'International Tables Vol C Tables 4.2.6.8 and 6.1.1.4'
C C 0.0033 0.0016 'International Tables Vol C Tables 4.2.6.8 and 6.1.1.4'

loop_
_geom_angle_atom_site_label_1
_geom_angle_atom_site_label_2
_geom_angle_atom_site_label_3
_geom_angle
_geom_angle_site_symmetry_1
_geom_angle_site_symmetry_3
_geom_angle_publ_flag
O1A Hg1 O2A 51.4(3) . . ?
O1A Hg1 Re2 151.8(3) . . ?
O2A Hg1 Re2 124.0(2) . . ?
O1A Hg1 Re1 142.2(3) . . ?
O2A Hg1 Re1 116.2(2) . . ?
Re2 Hg1 Re1 65.97(2) . . ?
O1A Hg1 Re3 121.1(3) . . ?
O2A Hg1 Re3 170.5(2) . . ?
Re2 Hg1 Re3 65.478(15) . . ?
Re1 Hg1 Re3 65.39(2) . . ?
C13 Re1 C11 90.3(5) . . ?
C13 Re1 C12 88.6(5) . . ?
C11 Re1 C12 88.8(5) . . ?
C13 Re1 C 132.1(4) . . ?
C11 Re1 C 130.7(3) . . ?
C12 Re1 C 112.3(3) . . ?
C13 Re1 Hg1 76.8(4) . . ?
C11 Re1 Hg1 80.2(4) . . ?
C12 Re1 Hg1 161.5(3) . . ?
C Re1 Hg1 86.03(2) . . ?
C13 Re1 Re3 164.0(4) . 2 ?
C11 Re1 Re3 100.6(3) . 2 ?
C12 Re1 Re3 80.0(3) . 2 ?
C Re1 Re3 45.850(11) . 2 ?
Hg1 Re1 Re3 116.48(2) . 2 ?
C13 Re1 Re2 104.9(4) . 2 ?
C11 Re1 Re2 158.8(3) . 2 ?
C12 Re1 Re2 77.1(3) . 2 ?
C Re1 Re2 45.844(12) . 2 ?
Hg1 Re1 Re2 117.28(2) . 2 ?
Re3 Re1 Re2 61.735(14) 2 2 ?
C13 Re1 Re2 133.0(4) . . ?
C11 Re1 Re2 89.8(3) . . ?
C12 Re1 Re2 138.4(3) . . ?
C Re1 Re2 44.559(11) . . ?
Hg1 Re1 Re2 56.993(14) . . ?
Re3 Re1 Re2 59.488(14) 2 . ?
Re2 Re1 Re2 90.40(2) 2 . ?
C13 Re1 Re3 89.9(3) . . ?
C11 Re1 Re3 136.8(4) . . ?
C12 Re1 Re3 134.4(3) . . ?
C Re1 Re3 44.278(11) . . ?
Hg1 Re1 Re3 57.977(15) . . ?
Re3 Re1 Re3 90.13(2) 2 . ?
Re2 Re1 Re3 59.329(14) 2 . ?
Re2 Re1 Re3 60.064(14) . . ?
C22 Re2 C23 86.7(5) . . ?
C22 Re2 C21 87.6(5) . . ?
C23 Re2 C21 91.3(5) . . ?
C22 Re2 C 113.5(4) . . ?
C23 Re2 C 131.8(3) . . ?
C21 Re2 C 130.7(3) . . ?
C22 Re2 Hg1 160.6(4) . . ?
C23 Re2 Hg1 78.7(4) . . ?
C21 Re2 Hg1 80.2(3) . . ?
C Re2 Hg1 85.79(2) . . ?
C22 Re2 Re1 78.8(4) . 2 ?
C23 Re2 Re1 103.7(4) . 2 ?
C21 Re2 Re1 159.0(3) . 2 ?
C Re2 Re1 45.432(12) . 2 ?
Hg1 Re2 Re1 116.80(2) . 2 ?
C22 Re2 Re3 81.0(4) . 2 ?
C23 Re2 Re3 162.2(4) . 2 ?
C21 Re2 Re3 100.9(3) . 2 ?
C Re2 Re3 45.491(11) . 2 ?
Hg1 Re2 Re3 115.92(2) . 2 ?
Re1 Re2 Re3 61.459(14) 2 2 ?
C22 Re2 Re1 138.6(4) . . ?
C23 Re2 Re1 134.8(3) . . ?
C21 Re2 Re1 90.1(3) . . ?
C Re2 Re1 44.165(11) . . ?
Hg1 Re2 Re1 57.039(15) . . ?
Re1 Re2 Re1 89.60(2) 2 . ?
Re3 Re2 Re1 58.888(14) 2 . ?
C22 Re2 Re3 135.5(4) . . ?
C23 Re2 Re3 90.2(3) . . ?
C21 Re2 Re3 136.9(3) . . ?
C Re2 Re3 44.234(11) . . ?
Hg1 Re2 Re3 57.956(14) . . ?
Re1 Re2 Re3 58.892(13) 2 . ?
Re3 Re2 Re3 89.73(2) 2 . ?
Re1 Re2 Re3 59.972(14) . . ?
C33 Re3 C31 86.7(5) . . ?
C33 Re3 C32 91.0(5) . . ?
C31 Re3 C32 87.0(5) . . ?
C33 Re3 C 130.7(4) . . ?
C31 Re3 C 115.5(3) . . ?
C32 Re3 C 131.1(3) . . ?
C33 Re3 Hg1 78.7(4) . . ?
C31 Re3 Hg1 159.7(3) . . ?
C32 Re3 Hg1 79.3(3) . . ?
C Re3 Hg1 84.86(2) . . ?
C33 Re3 Re1 161.5(3) . 2 ?
C31 Re3 Re1 81.5(3) . 2 ?
C32 Re3 Re1 102.6(3) . 2 ?
C Re3 Re1 45.718(11) . 2 ?
Hg1 Re3 Re1 115.90(2) . 2 ?
C33 Re3 Re2 102.5(4) . 2 ?
C31 Re3 Re2 81.0(4) . 2 ?
C32 Re3 Re2 161.3(3) . 2 ?
C Re3 Re2 45.772(11) . 2 ?
Hg1 Re3 Re2 115.82(2) . 2 ?
Re1 Re3 Re2 61.624(14) 2 2 ?
C33 Re3 Re1 89.3(4) . . ?
C31 Re3 Re1 138.0(4) . . ?
C32 Re3 Re1 134.9(3) . . ?
C Re3 Re1 44.154(11) . . ?
Hg1 Re3 Re1 56.632(15) . . ?
Re1 Re3 Re1 89.87(2) 2 . ?
Re2 Re3 Re1 59.212(14) 2 . ?
C33 Re3 Re2 134.3(4) . . ?
C31 Re3 Re2 138.9(3) . . ?
C32 Re3 Re2 89.4(3) . . ?
C Re3 Re2 44.503(11) . . ?
Hg1 Re3 Re2 56.567(14) . . ?
Re1 Re3 Re2 59.374(14) 2 . ?
Re2 Re3 Re2 90.27(2) 2 . ?
Re1 Re3 Re2 59.964(14) . . ?
Re1 C Re1 180.0 . 2 ?
Re1 C Re3 88.43(2) . 2 ?
Re1 C Re3 91.57(2) 2 2 ?
Re1 C Re3 91.57(2) . . ?
Re1 C Re3 88.43(2) 2 . ?
Re3 C Re3 180.0 2 . ?
Re1 C Re2 91.28(2) . . ?
Re1 C Re2 88.72(2) 2 . ?
Re3 C Re2 88.74(2) 2 . ?
Re3 C Re2 91.26(2) . . ?
Re1 C Re2 88.72(2) . 2 ?
Re1 C Re2 91.28(2) 2 2 ?
Re3 C Re2 91.26(2) 2 2 ?
Re3 C Re2 88.74(2) . 2 ?
Re2 C Re2 180.0 . 2 ?
O11 C11 Re1 178.1(10) . . ?
O12 C12 Re1 176.3(10) . . ?
O13 C13 Re1 177.0(11) . . ?
O21 C21 Re2 176.6(10) . . ?
O22 C22 Re2 176.6(10) . . ?
O23 C23 Re2 175.9(10) . . ?
O31 C31 Re3 175.0(10) . . ?
O32 C32 Re3 177.2(10) . . ?
O33 C33 Re3 177.1(11) . . ?
C1P P1 C13P 108.7(5) . . ?
C1P P1 C19P 109.4(5) . . ?
C13P P1 C19P 108.5(5) . . ?
C1P P1 C7P 111.8(5) . . ?
C13P P1 C7P 109.2(5) . . ?
C19P P1 C7P 109.1(5) . . ?
C2P C1P C6P 120.1(10) . . ?
C2P C1P P1 119.4(8) . . ?
C6P C1P P1 120.1(8) . . ?
C1P C2P C3P 120.4(11) . . ?
C4P C3P C2P 118.5(11) . . ?
C3P C4P C5P 122.7(11) . . ?
C6P C5P C4P 119.2(11) . . ?
C5P C6P C1P 119.0(10) . . ?
C8P C7P C12P 118.8(11) . . ?
C8P C7P P1 121.6(9) . . ?
C12P C7P P1 119.6(9) . . ?
C7P C8P C9P 120.4(12) . . ?
C10P C9P C8P 119.4(13) . . ?
C11P C10P C9P 122.0(13) . . ?
C12P C11P C10P 117.8(12) . . ?
C11P C12P C7P 121.5(11) . . ?
C14P C13P C18P 118.2(11) . . ?
C14P C13P P1 121.3(9) . . ?
C18P C13P P1 120.4(9) . . ?
C13P C14P C15P 119.9(13) . . ?
C16P C15P C14P 120.0(13) . . ?
C15P C16P C17P 121.1(12) . . ?
C18P C17P C16P 119.1(13) . . ?
C17P C18P C13P 121.8(12) . . ?
C24P C19P C20P 118.4(11) . . ?
C24P C19P P1 121.6(9) . . ?
C20P C19P P1 119.6(9) . . ?
C19P C20P C21P 119.5(11) . . ?
C22P C21P C20P 121.5(12) . . ?
C21P C22P C23P 119.1(12) . . ?
C24P C23P C22P 119.1(13) . . ?
C23P C24P C19P 122.3(12) . . ?
C1A O1A Hg1 105.0(7) . . ?
C1A O2A Hg1 82.1(8) . . ?
O2A C1A O1A 121.4(12) . . ?
O2A C1A C2A 122.8(12) . . ?
O1A C1A C2A 115.6(11) . . ?

loop_
_geom_bond_atom_site_label_1
_geom_bond_atom_site_label_2
_geom_bond_distance
_geom_bond_site_symmetry_2
_geom_bond_publ_flag
Hg1 O1A 2.174(9) . ?
Hg1 O2A 2.682(11) . ?
Hg1 Re2 2.8186(6) . ?
Hg1 Re1 2.8201(6) . ?
Hg1 Re3 2.8629(6) . ?
Re1 C13 1.897(12) . ?
Re1 C11 1.909(13) . ?
Re1 C12 1.922(13) . ?
Re1 C 2.1393(4) . ?
Re1 Re3 2.9871(6) 2 ?
Re1 Re2 3.0022(6) 2 ?
Re1 Re2 3.0698(6) . ?
Re1 Re3 3.0700(6) . ?
Re2 C22 1.899(11) . ?
Re2 C23 1.908(12) . ?
Re2 C21 1.930(12) . ?
Re2 C 2.1544(4) . ?
Re2 Re1 3.0022(6) 2 ?
Re2 Re3 3.0058(6) 2 ?
Re2 Re3 3.0729(6) . ?
Re3 C33 1.891(12) . ?
Re3 C31 1.907(13) . ?
Re3 C32 1.912(13) . ?
Re3 C 2.1441(4) . ?
Re3 Re1 2.9871(6) 2 ?
Re3 Re2 3.0058(6) 2 ?
C Re1 2.1393(4) 2 ?
C Re3 2.1441(4) 2 ?
C Re2 2.1544(4) 2 ?
C11 O11 1.172(14) . ?
C12 O12 1.156(13) . ?
C13 O13 1.178(14) . ?
C21 O21 1.140(13) . ?
C22 O22 1.165(13) . ?
C23 O23 1.162(14) . ?
C31 O31 1.167(14) . ?
C32 O32 1.168(14) . ?
C33 O33 1.183(13) . ?
P1 C1P 1.792(10) . ?
P1 C13P 1.785(11) . ?
P1 C19P 1.785(12) . ?
P1 C7P 1.798(12) . ?
C1P C2P 1.39(2) . ?
C1P C6P 1.41(2) . ?
C2P C3P 1.40(2) . ?
C3P C4P 1.36(2) . ?
C4P C5P 1.39(2) . ?
C5P C6P 1.39(2) . ?
C7P C8P 1.38(2) . ?
C7P C12P 1.41(2) . ?
C8P C9P 1.39(2) . ?
C9P C10P 1.37(2) . ?
C10P C11P 1.38(2) . ?
C11P C12P 1.38(2) . ?
C13P C14P 1.40(2) . ?
C13P C18P 1.40(2) . ?
C14P C15P 1.39(2) . ?
C15P C16P 1.37(2) . ?
C16P C17P 1.38(2) . ?
C17P C18P 1.36(2) . ?
C19P C24P 1.38(2) . ?
C19P C20P 1.40(2) . ?
C20P C21P 1.39(2) . ?
C21P C22P 1.38(2) . ?
C22P C23P 1.40(2) . ?
C23P C24P 1.38(2) . ?
O1A C1A 1.266(14) . ?
O2A C1A 1.204(14) . ?
C1A C2A 1.51(2) . ?
